data_4322287
loop_
_publ_author_name
'Yasuhiro Arikawa'
'Hiroyuki Kawaguchi'
'Kazuo Kashiwabara'
'Kazuyuki Tatsumi'

_publ_contact_author_address
;
    Research Center for Materials Science, Nagoya University, Furo-cho, 
Chikusa-ku, Nagoya 464-8602, Japan
;
_publ_contact_author_name ' Kazuyuki Tatsumi'
_publ_section_title
;
 Synthesis of
 Bis{(2-dimethylphosphino)ethane-1-thiolato}bis(tert-butylthiolato)-
 molybdenum(IV) and Its Cluster-Forming Reactions with FeCl2 and CuBr
;
_journal_name_full 'Inorganic Chemistry'
_journal_page_first 4549
_journal_page_last 4553
_journal_paper_doi 10.1021/ic990435r
_journal_volume 38
_journal_year 1999
_chemical_formula_sum 'C31 H73 Br2 Cu4 Mo2 O P4 S8'
_chemical_formula_weight 1448.16
_space_group_IT_number 14
_symmetry_cell_setting monoclinic
_symmetry_Int_Tables_number 14
_symmetry_space_group_name_Hall '-P 2ybc'
_symmetry_space_group_name_H-M 'P 1 21/c 1'
_audit_creation_date 'Thu Apr  8 16:28:59 1999'
_audit_creation_method 'from TEXRAY.INF file'
_cell_angle_alpha 90.00(3)
_cell_angle_beta 100.92(3)
_cell_angle_gamma 90.00(3)
_cell_formula_units_Z 4
_cell_length_a 16.156(8)
_cell_length_b 13.482(3)
_cell_length_c 26.102(9)
_cell_measurement_reflns_used 25
_cell_measurement_temperature 296.2
_cell_measurement_theta_max 14.7
_cell_measurement_theta_min 12.6
_cell_volume 5582(4)
_computing_cell_refinement 'Rigaku/AFC Diffractometer Control'
_computing_data_collection 'Rigaku/AFC Diffractometer Control'
_computing_data_reduction teXsan
_computing_publication_material teXsan
_computing_structure_refinement teXsan
_computing_structure_solution SHELXS86
_diffrn_ambient_temperature 296.2
_diffrn_measurement_device_type 'Rigaku AFC7R'
_diffrn_measurement_method \w-2\q
_diffrn_orient_matrix_UB_11 0.02094
_diffrn_orient_matrix_UB_12 0.00431
_diffrn_orient_matrix_UB_13 0.06251
_diffrn_orient_matrix_UB_21 -0.03258
_diffrn_orient_matrix_UB_22 -0.01996
_diffrn_orient_matrix_UB_23 0.03900
_diffrn_orient_matrix_UB_31 0.00460
_diffrn_orient_matrix_UB_32 -0.05966
_diffrn_orient_matrix_UB_33 -0.00852
_diffrn_radiation_detector 'scintillation counter'
_diffrn_radiation_monochromator graphite
_diffrn_radiation_source 'Rigaku rotating anode'
_diffrn_radiation_type 'Mo K\a'
_diffrn_radiation_wavelength 0.7107
_diffrn_reflns_av_R_equivalents 0.034
_diffrn_reflns_av_sigmaI/netI 0.077
_diffrn_reflns_limit_h_max 0
_diffrn_reflns_limit_h_min -20
_diffrn_reflns_limit_k_max 17
_diffrn_reflns_limit_k_min 0
_diffrn_reflns_limit_l_max 33
_diffrn_reflns_limit_l_min -33
_diffrn_reflns_number 13845
_diffrn_reflns_reduction_process 'Lp corrections applied'
_diffrn_reflns_theta_max 27.50
_diffrn_reflns_theta_min 2.04
_diffrn_standards_decay_% -0.23
_diffrn_standards_interval_count 150
_diffrn_standards_number 3
_exptl_absorpt_coefficient_mu 3.805
_exptl_absorpt_correction_T_max 1.000
_exptl_absorpt_correction_T_min 0.818
_exptl_absorpt_correction_type psi-scan
_exptl_absorpt_process_details '(North, Phillips & Mathews, 1968)'
_exptl_crystal_colour 'dark red'
_exptl_crystal_density_diffrn 1.723
_exptl_crystal_density_method 'not measured'
_exptl_crystal_description prismatic
_exptl_crystal_F_000 2900.00
_exptl_crystal_size_max 0.500
_exptl_crystal_size_mid 0.500
_exptl_crystal_size_min 0.300
_refine_diff_density_max 1.00
_refine_diff_density_min -0.57
_refine_ls_extinction_method none
_refine_ls_goodness_of_fit_ref 1.067
_refine_ls_hydrogen_treatment noref
_refine_ls_matrix_type full
_refine_ls_number_constraints 0
_refine_ls_number_parameters 430
_refine_ls_number_reflns 7404
_refine_ls_number_restraints 0
_refine_ls_R_factor_all 0.0427
_refine_ls_R_factor_gt 0.0427
_refine_ls_shift/su_max 0.9300
_refine_ls_shift/su_mean 0.0020
_refine_ls_structure_factor_coef F
_refine_ls_weighting_details 'w = 1/[\s^2^(Fo) + 0.00152|Fo|^2^]'
_refine_ls_weighting_scheme calc
_refine_ls_wR_factor_gt 0.0586
_refine_ls_wR_factor_ref 0.0586
_reflns_number_gt 7404
_reflns_number_total 13377
_reflns_threshold_expression >3.0sigma(I)
_cod_data_source_file ic990435r_3.cif
_cod_data_source_block '[MoBr(dmsp)2(m3-S)Cu2]2(m-StBu)2'
_cod_original_cell_volume 5582(3)
_cod_original_sg_symbol_H-M 'P 21/c '
_cod_original_formula_sum 'C31 H73 Br2 Cu4 Mo2 O P4 S8 '
_cod_database_code 4322287

loop_
_symmetry_equiv_pos_as_xyz
x,y,z
-x,1/2+y,1/2-z
-x,-y,-z
x,1/2-y,1/2+z

loop_
_atom_site_label
_atom_site_type_symbol
_atom_site_fract_x
_atom_site_fract_y
_atom_site_fract_z
_atom_site_U_iso_or_equiv
_atom_site_adp_type
_atom_site_occupancy
_atom_site_calc_flag
_atom_site_refinement_flags
_atom_site_disorder_assembly
_atom_site_disorder_group
Mo(1) Mo 0.84317(3) 0.57213(4) 0.23626(2) 0.0381(1) Uani 1.00 d . . .
Mo(2) Mo 0.79271(3) 0.26083(4) 0.42862(2) 0.0390(1) Uani 1.00 d . . .
Br(1) Br 0.96709(6) 0.56990(8) 0.18234(4) 0.0805(3) Uani 1.00 d . . .
Br(2) Br 0.79174(6) 0.12652(7) 0.50340(3) 0.0769(3) Uani 1.00 d . . .
Cu(1) Cu 0.82679(5) 0.58837(6) 0.33407(3) 0.0441(2) Uani 1.00 d . . .
Cu(2) Cu 0.72890(5) 0.44665(6) 0.25624(3) 0.0459(2) Uani 1.00 d . . .
Cu(3) Cu 0.80182(5) 0.45388(6) 0.42135(3) 0.0468(2) Uani 1.00 d . . .
Cu(4) Cu 0.69699(5) 0.32019(6) 0.34161(3) 0.0464(2) Uani 1.00 d . . .
S(1) S 0.9521(1) 0.5568(1) 0.31288(7) 0.0513(5) Uani 1.00 d . . .
S(2) S 0.8418(1) 0.3955(1) 0.22542(7) 0.0513(5) Uani 1.00 d . . .
S(3) S 0.7630(1) 0.3810(2) 0.49026(7) 0.0578(6) Uani 1.00 d . . .
S(4) S 0.6430(1) 0.2365(1) 0.40120(7) 0.0529(5) Uani 1.00 d . . .
S(5) S 0.72280(10) 0.6106(1) 0.26566(7) 0.0441(4) Uani 1.00 d . . .
S(6) S 0.83582(10) 0.3463(1) 0.36325(6) 0.0406(4) Uani 1.00 d . . .
S(7) S 0.8212(1) 0.6158(1) 0.41626(6) 0.0434(4) Uani 1.00 d . . .
S(8) S 0.6348(1) 0.3297(1) 0.25870(7) 0.0507(5) Uani 1.00 d . . .
P(1) P 0.8823(1) 0.7519(1) 0.24538(8) 0.0558(6) Uani 1.00 d . . .
P(2) P 0.7545(1) 0.5689(1) 0.14652(7) 0.0551(6) Uani 1.00 d . . .
P(3) P 0.9412(1) 0.2800(2) 0.47775(7) 0.0548(5) Uani 1.00 d . . .
P(4) P 0.7974(1) 0.1046(1) 0.37914(8) 0.0542(5) Uani 1.00 d . . .
O O 0.398(2) -0.032(3) 0.913(1) 0.43(1) Uiso 1.00 d . . .
C(1) C 1.0095(5) 0.6752(8) 0.3186(3) 0.078(3) Uani 1.00 d . . .
C(2) C 0.9553(6) 0.7647(7) 0.3067(4) 0.085(3) Uani 1.00 d . . .
C(3) C 0.7998(7) 0.8398(7) 0.2551(5) 0.105(4) Uani 1.00 d . . .
C(4) C 0.9296(7) 0.8180(7) 0.1982(4) 0.093(4) Uani 1.00 d . . .
C(5) C 0.8021(5) 0.3718(6) 0.1555(3) 0.064(2) Uani 1.00 d . . .
C(6) C 0.7297(5) 0.4391(6) 0.1325(3) 0.062(2) Uani 1.00 d . . .
C(7) C 0.6513(7) 0.6257(8) 0.1376(4) 0.094(3) Uani 1.00 d . . .
C(8) C 0.7924(7) 0.6120(8) 0.0897(3) 0.087(3) Uani 1.00 d . . .
C(9) C 0.8571(7) 0.3892(8) 0.5414(3) 0.086(3) Uani 1.00 d . . .
C(10) C 0.9358(6) 0.3818(9) 0.5249(4) 0.094(4) Uani 1.00 d . . .
C(11) C 0.9994(7) 0.1809(9) 0.5160(5) 0.145(5) Uani 1.00 d . . .
C(12) C 1.0205(5) 0.3268(8) 0.4444(3) 0.084(3) Uani 1.00 d . . .
C(13) C 0.6229(5) 0.1156(6) 0.3681(4) 0.074(3) Uani 1.00 d . . .
C(14) C 0.6957(5) 0.0435(6) 0.3785(4) 0.080(3) Uani 1.00 d . . .
C(15) C 0.8728(5) 0.0064(6) 0.4013(4) 0.077(3) Uani 1.00 d . . .
C(16) C 0.8011(5) 0.1151(6) 0.3106(3) 0.070(3) Uani 1.00 d . . .
C(17) C 0.7196(4) 0.6722(5) 0.4259(3) 0.052(2) Uani 1.00 d . . .
C(18) C 0.7168(7) 0.7743(7) 0.4038(5) 0.098(4) Uani 1.00 d . . .
C(19) C 0.6458(5) 0.6127(8) 0.4002(4) 0.084(3) Uani 1.00 d . . .
C(20) C 0.7239(6) 0.6754(8) 0.4847(4) 0.090(3) Uani 1.00 d . . .
C(21) C 0.5244(5) 0.3715(6) 0.2537(4) 0.075(3) Uani 1.00 d . . .
C(22) C 0.5189(6) 0.4632(9) 0.2827(7) 0.140(6) Uani 1.00 d . . .
C(23) C 0.4941(7) 0.390(1) 0.1940(5) 0.148(6) Uani 1.00 d . . .
C(24) C 0.4746(6) 0.2897(9) 0.2715(6) 0.126(5) Uani 1.00 d . . .
C(25) C 0.535(2) 0.205(2) 0.529(1) 0.31(1) Uiso 1.00 d . . .
C(26) C 0.483(2) 0.084(3) 0.530(1) 0.35(1) Uiso 1.00 d . . .
C(27) C 0.533(2) 0.057(2) 0.498(1) 0.27(1) Uiso 1.00 d . . .
C(28) C 0.347(3) 0.062(3) 0.882(1) 0.31(1) Uiso 1.00 d . . .
C(29) C 0.280(3) 0.017(3) 0.862(2) 0.33(1) Uiso 1.00 d . . .
C(30) C 0.285(3) -0.076(4) 0.836(2) 0.39(2) Uiso 1.00 d . . .
C(31) C 0.358(3) -0.118(3) 0.874(2) 0.34(1) Uiso 1.00 d . . .
H(1) H 1.0406 0.6811 0.3541 0.0930 Uiso 1.00 calc . . .
H(2) H 1.0487 0.6738 0.2947 0.0930 Uiso 1.00 calc . . .
H(3) H 0.9909 0.8220 0.3048 0.1014 Uiso 1.00 calc . . .
H(4) H 0.9237 0.7744 0.3344 0.1014 Uiso 1.00 calc . . .
H(5) H 0.8478 0.3820 0.1368 0.0771 Uiso 1.00 calc . . .
H(6) H 0.7830 0.3035 0.1514 0.0771 Uiso 1.00 calc . . .
H(7) H 0.6807 0.4214 0.1471 0.0741 Uiso 1.00 calc . . .
H(8) H 0.7171 0.4298 0.0950 0.0741 Uiso 1.00 calc . . .
H(9) H 0.8557 0.4527 0.5588 0.1029 Uiso 1.00 calc . . .
H(10) H 0.8544 0.3361 0.5661 0.1029 Uiso 1.00 calc . . .
H(11) H 0.9794 0.3708 0.5555 0.1131 Uiso 1.00 calc . . .
H(12) H 0.9463 0.4440 0.5086 0.1131 Uiso 1.00 calc . . .
H(13) H 0.5751 0.0851 0.3795 0.0892 Uiso 1.00 calc . . .
H(14) H 0.6091 0.1275 0.3308 0.0892 Uiso 1.00 calc . . .
H(15) H 0.6872 -0.0068 0.3515 0.0958 Uiso 1.00 calc . . .
H(16) H 0.6969 0.0124 0.4122 0.0958 Uiso 1.00 calc . . .
H(17) H 0.8237 0.9058 0.2608 0.1258 Uiso 1.00 calc . . .
H(18) H 0.7552 0.8401 0.2244 0.1258 Uiso 1.00 calc . . .
H(19) H 0.7768 0.8199 0.2853 0.1258 Uiso 1.00 calc . . .
H(20) H 0.9753 0.7788 0.1894 0.1116 Uiso 1.00 calc . . .
H(21) H 0.8875 0.8296 0.1670 0.1116 Uiso 1.00 calc . . .
H(22) H 0.9514 0.8810 0.2128 0.1116 Uiso 1.00 calc . . .
H(23) H 0.6571 0.6972 0.1363 0.1133 Uiso 1.00 calc . . .
H(24) H 0.6172 0.6026 0.1051 0.1133 Uiso 1.00 calc . . .
H(25) H 0.6243 0.6077 0.1664 0.1133 Uiso 1.00 calc . . .
H(26) H 0.8482 0.5852 0.0900 0.1041 Uiso 1.00 calc . . .
H(27) H 0.7544 0.5900 0.0585 0.1041 Uiso 1.00 calc . . .
H(28) H 0.7950 0.6839 0.0901 0.1041 Uiso 1.00 calc . . .
H(29) H 0.9633 0.1484 0.5366 0.1738 Uiso 1.00 calc . . .
H(30) H 1.0178 0.1330 0.4928 0.1738 Uiso 1.00 calc . . .
H(31) H 1.0482 0.2084 0.5390 0.1738 Uiso 1.00 calc . . .
H(32) H 1.0685 0.3498 0.4697 0.1004 Uiso 1.00 calc . . .
H(33) H 1.0383 0.2744 0.4234 0.1004 Uiso 1.00 calc . . .
H(34) H 0.9975 0.3814 0.4219 0.1004 Uiso 1.00 calc . . .
H(35) H 0.8751 -0.0054 0.4382 0.0924 Uiso 1.00 calc . . .
H(36) H 0.8554 -0.0538 0.3819 0.0924 Uiso 1.00 calc . . .
H(37) H 0.9281 0.0261 0.3956 0.0924 Uiso 1.00 calc . . .
H(38) H 0.8577 0.1329 0.3067 0.0838 Uiso 1.00 calc . . .
H(39) H 0.7856 0.0521 0.2935 0.0838 Uiso 1.00 calc . . .
H(40) H 0.7619 0.1660 0.2949 0.0838 Uiso 1.00 calc . . .
H(41) H 0.7651 0.8117 0.4215 0.1177 Uiso 1.00 calc . . .
H(42) H 0.7179 0.7706 0.3668 0.1177 Uiso 1.00 calc . . .
H(43) H 0.6654 0.8070 0.4088 0.1177 Uiso 1.00 calc . . .
H(44) H 0.5942 0.6450 0.4051 0.1003 Uiso 1.00 calc . . .
H(45) H 0.6462 0.6073 0.3632 0.1003 Uiso 1.00 calc . . .
H(46) H 0.6488 0.5470 0.4156 0.1003 Uiso 1.00 calc . . .
H(47) H 0.7298 0.6085 0.4986 0.1080 Uiso 1.00 calc . . .
H(48) H 0.7720 0.7148 0.5009 0.1080 Uiso 1.00 calc . . .
H(49) H 0.6727 0.7049 0.4921 0.1080 Uiso 1.00 calc . . .
H(50) H 0.5412 0.4520 0.3195 0.1684 Uiso 1.00 calc . . .
H(51) H 0.5513 0.5147 0.2697 0.1684 Uiso 1.00 calc . . .
H(52) H 0.4604 0.4838 0.2783 0.1684 Uiso 1.00 calc . . .
H(53) H 0.5290 0.4403 0.1823 0.1779 Uiso 1.00 calc . . .
H(54) H 0.4987 0.3286 0.1751 0.1779 Uiso 1.00 calc . . .
H(55) H 0.4358 0.4115 0.1875 0.1779 Uiso 1.00 calc . . .
H(56) H 0.4159 0.3093 0.2670 0.1509 Uiso 1.00 calc . . .
H(57) H 0.4793 0.2305 0.2511 0.1509 Uiso 1.00 calc . . .
H(58) H 0.4962 0.2760 0.3081 0.1509 Uiso 1.00 calc . . .

loop_
_atom_site_aniso_label
_atom_site_aniso_U_11
_atom_site_aniso_U_22
_atom_site_aniso_U_33
_atom_site_aniso_U_12
_atom_site_aniso_U_13
_atom_site_aniso_U_23
Mo(1) 0.0338(3) 0.0395(3) 0.0417(3) -0.0019(2) 0.0088(2) -0.0028(2)
Mo(2) 0.0354(3) 0.0398(3) 0.0394(3) -0.0033(2) 0.0010(2) 0.0084(2)
Br(1) 0.0674(5) 0.1015(7) 0.0846(6) -0.0079(5) 0.0447(5) -0.0103(5)
Br(2) 0.0778(6) 0.0823(6) 0.0682(5) -0.0084(5) 0.0077(4) 0.0395(5)
Cu(1) 0.0411(4) 0.0471(5) 0.0445(4) -0.0006(3) 0.0091(3) -0.0019(3)
Cu(2) 0.0396(4) 0.0471(5) 0.0498(5) -0.0078(4) 0.0052(3) 0.0010(4)
Cu(3) 0.0479(5) 0.0402(4) 0.0500(5) 0.0001(4) 0.0037(4) 0.0014(4)
Cu(4) 0.0387(4) 0.0465(5) 0.0491(5) -0.0024(3) -0.0042(3) 0.0082(4)
S(1) 0.0357(9) 0.061(1) 0.055(1) 0.0047(8) 0.0042(7) -0.0028(8)
S(2) 0.053(1) 0.0436(9) 0.057(1) 0.0065(8) 0.0084(8) -0.0064(8)
S(3) 0.063(1) 0.067(1) 0.0442(10) -0.0013(10) 0.0117(8) -0.0018(9)
S(4) 0.0373(9) 0.056(1) 0.064(1) -0.0045(8) 0.0068(8) 0.0090(9)
S(5) 0.0344(8) 0.0468(9) 0.0508(9) 0.0046(7) 0.0077(7) -0.0005(7)
S(6) 0.0395(8) 0.0407(8) 0.0398(8) -0.0038(7) 0.0025(6) 0.0041(7)
S(7) 0.0395(8) 0.0435(9) 0.0461(9) -0.0033(7) 0.0055(7) -0.0047(7)
S(8) 0.0429(9) 0.0501(10) 0.0531(10) -0.0077(7) -0.0061(8) 0.0077(8)
P(1) 0.061(1) 0.046(1) 0.059(1) -0.0148(9) 0.0108(9) -0.0006(9)
P(2) 0.066(1) 0.057(1) 0.0407(9) 0.0007(9) 0.0048(9) 0.0000(8)
P(3) 0.0426(10) 0.064(1) 0.052(1) -0.0019(9) -0.0070(8) 0.0097(9)
P(4) 0.046(1) 0.0376(9) 0.075(1) -0.0004(8) 0.0011(9) 0.0036(9)
C(1) 0.045(4) 0.100(7) 0.082(6) -0.029(5) -0.002(4) -0.007(5)
C(2) 0.095(7) 0.072(6) 0.079(6) -0.033(5) -0.001(5) -0.008(5)
C(3) 0.108(8) 0.046(5) 0.17(1) 0.001(5) 0.046(8) -0.009(6)
C(4) 0.119(8) 0.073(6) 0.093(7) -0.033(6) 0.038(6) 0.017(5)
C(5) 0.081(6) 0.055(5) 0.057(5) 0.004(4) 0.013(4) -0.021(4)
C(6) 0.078(5) 0.061(5) 0.043(4) -0.008(4) 0.002(4) -0.007(3)
C(7) 0.094(7) 0.093(7) 0.079(6) 0.031(6) -0.027(5) -0.010(5)
C(8) 0.113(8) 0.097(7) 0.050(5) -0.019(6) 0.017(5) 0.014(5)
C(9) 0.093(7) 0.105(7) 0.053(5) -0.017(6) -0.003(5) -0.013(5)
C(10) 0.061(6) 0.140(9) 0.076(6) -0.022(6) -0.004(5) -0.034(6)
C(11) 0.081(7) 0.122(9) 0.20(1) -0.014(7) -0.067(8) 0.092(9)
C(12) 0.052(5) 0.128(8) 0.067(5) -0.019(5) 0.002(4) 0.003(5)
C(13) 0.054(5) 0.066(5) 0.095(6) -0.021(4) -0.007(4) 0.002(5)
C(14) 0.063(5) 0.043(4) 0.126(8) -0.011(4) 0.000(5) 0.007(5)
C(15) 0.072(6) 0.047(4) 0.112(7) 0.008(4) 0.017(5) 0.016(5)
C(16) 0.075(6) 0.053(5) 0.075(5) 0.013(4) -0.002(4) -0.020(4)
C(17) 0.048(4) 0.049(4) 0.063(4) 0.006(3) 0.018(3) -0.003(3)
C(18) 0.093(7) 0.058(6) 0.152(10) 0.013(5) 0.046(7) 0.028(6)
C(19) 0.041(4) 0.106(7) 0.104(7) 0.004(5) 0.013(4) -0.015(6)
C(20) 0.096(7) 0.106(8) 0.075(6) 0.019(6) 0.034(5) -0.028(5)
C(21) 0.040(4) 0.067(5) 0.106(7) -0.011(4) -0.019(4) 0.029(5)
C(22) 0.057(6) 0.106(9) 0.27(2) 0.002(6) 0.052(9) -0.04(1)
C(23) 0.078(8) 0.22(2) 0.123(10) 0.013(9) -0.047(7) 0.05(1)
C(24) 0.050(6) 0.104(8) 0.21(1) -0.019(5) -0.001(7) 0.049(9)

loop_
_atom_type_symbol
_atom_type_description
_atom_type_scat_dispersion_real
_atom_type_scat_dispersion_imag
_atom_type_scat_source
C C 0.003 0.002
;International Tables for Crystallography
(1992, Vol. C, Tables 4.2.6.8 and 6.1.1.1)
;
H H 0.000 0.000
;International Tables for Crystallography
(1992, Vol. C, Table 6.1.1.2)
;
S S 0.125 0.123
;International Tables for Crystallography
(1992, Vol. C, Tables 4.2.6.8 and 6.1.1.1)
;
P P 0.102 0.094
;International Tables for Crystallography
(1992, Vol. C, Tables 4.2.6.8 and 6.1.1.1)
;
Mo Mo -1.683 0.686
;International Tables for Crystallography
(1992, Vol. C, Tables 4.2.6.8 and 6.1.1.1)
;
Cu Cu 0.320 1.265
;International Tables for Crystallography
(1992, Vol. C, Tables 4.2.6.8 and 6.1.1.1)
;
Br Br -0.290 2.459
;International Tables for Crystallography
(1992, Vol. C, Tables 4.2.6.8 and 6.1.1.1)
;
O O 0.011 0.006
;International Tables for Crystallography
(1992, Vol. C, Tables 4.2.6.8 and 6.1.1.1)
;

loop_
_geom_angle_atom_site_label_1
_geom_angle_atom_site_label_2
_geom_angle_atom_site_label_3
_geom_angle
_geom_angle_site_symmetry_1
_geom_angle_site_symmetry_2
_geom_angle_site_symmetry_3
_geom_angle_publ_flag
Br(1) Mo(1) Cu(1) 137.82(4) 1_555 1_555 1_555 yes
Br(1) Mo(1) Cu(2) 136.56(4) 1_555 1_555 1_555 yes
Br(1) Mo(1) S(1) 86.18(6) 1_555 1_555 1_555 yes
Br(1) Mo(1) S(2) 85.26(5) 1_555 1_555 1_555 yes
Br(1) Mo(1) S(5) 163.08(6) 1_555 1_555 1_555 yes
Br(1) Mo(1) P(1) 81.91(6) 1_555 1_555 1_555 yes
Br(1) Mo(1) P(2) 81.92(6) 1_555 1_555 1_555 yes
Cu(1) Mo(1) Cu(2) 69.92(3) 1_555 1_555 1_555 yes
Cu(1) Mo(1) S(1) 52.59(5) 1_555 1_555 1_555 yes
Cu(1) Mo(1) S(2) 101.38(5) 1_555 1_555 1_555 yes
Cu(1) Mo(1) S(5) 53.46(5) 1_555 1_555 1_555 yes
Cu(1) Mo(1) P(1) 84.09(5) 1_555 1_555 1_555 yes
Cu(1) Mo(1) P(2) 139.99(6) 1_555 1_555 1_555 yes
Cu(2) Mo(1) S(1) 102.14(5) 1_555 1_555 1_555 yes
Cu(2) Mo(1) S(2) 52.62(5) 1_555 1_555 1_555 yes
Cu(2) Mo(1) S(5) 53.42(5) 1_555 1_555 1_555 yes
Cu(2) Mo(1) P(1) 141.10(6) 1_555 1_555 1_555 yes
Cu(2) Mo(1) P(2) 82.84(6) 1_555 1_555 1_555 yes
S(1) Mo(1) S(2) 90.12(6) 1_555 1_555 1_555 yes
S(1) Mo(1) S(5) 105.99(7) 1_555 1_555 1_555 yes
S(1) Mo(1) P(1) 82.67(7) 1_555 1_555 1_555 yes
S(1) Mo(1) P(2) 166.77(7) 1_555 1_555 1_555 yes
S(2) Mo(1) S(5) 106.02(7) 1_555 1_555 1_555 yes
S(2) Mo(1) P(1) 165.65(7) 1_555 1_555 1_555 yes
S(2) Mo(1) P(2) 83.19(7) 1_555 1_555 1_555 yes
S(5) Mo(1) P(1) 87.94(7) 1_555 1_555 1_555 yes
S(5) Mo(1) P(2) 86.87(7) 1_555 1_555 1_555 yes
P(1) Mo(1) P(2) 101.25(7) 1_555 1_555 1_555 yes
Br(2) Mo(2) Cu(3) 137.52(4) 1_555 1_555 1_555 yes
Br(2) Mo(2) Cu(4) 139.32(4) 1_555 1_555 1_555 yes
Br(2) Mo(2) S(3) 86.45(5) 1_555 1_555 1_555 yes
Br(2) Mo(2) S(4) 88.86(5) 1_555 1_555 1_555 yes
Br(2) Mo(2) S(6) 159.85(5) 1_555 1_555 1_555 yes
Br(2) Mo(2) P(3) 80.42(5) 1_555 1_555 1_555 yes
Br(2) Mo(2) P(4) 79.00(6) 1_555 1_555 1_555 yes
Cu(3) Mo(2) Cu(4) 70.44(3) 1_555 1_555 1_555 yes
Cu(3) Mo(2) S(3) 52.89(5) 1_555 1_555 1_555 yes
Cu(3) Mo(2) S(4) 100.42(5) 1_555 1_555 1_555 yes
Cu(3) Mo(2) S(6) 54.00(5) 1_555 1_555 1_555 yes
Cu(3) Mo(2) P(3) 82.70(5) 1_555 1_555 1_555 yes
Cu(3) Mo(2) P(4) 143.11(6) 1_555 1_555 1_555 yes
Cu(4) Mo(2) S(3) 102.43(5) 1_555 1_555 1_555 yes
Cu(4) Mo(2) S(4) 52.41(5) 1_555 1_555 1_555 yes
Cu(4) Mo(2) S(6) 53.78(5) 1_555 1_555 1_555 yes
Cu(4) Mo(2) P(3) 139.61(5) 1_555 1_555 1_555 yes
Cu(4) Mo(2) P(4) 83.06(5) 1_555 1_555 1_555 yes
S(3) Mo(2) S(4) 88.51(7) 1_555 1_555 1_555 yes
S(3) Mo(2) S(6) 106.85(6) 1_555 1_555 1_555 yes
S(3) Mo(2) P(3) 83.15(7) 1_555 1_555 1_555 yes
S(3) Mo(2) P(4) 162.63(7) 1_555 1_555 1_555 yes
S(4) Mo(2) S(6) 106.19(6) 1_555 1_555 1_555 yes
S(4) Mo(2) P(3) 166.78(7) 1_555 1_555 1_555 yes
S(4) Mo(2) P(4) 81.82(7) 1_555 1_555 1_555 yes
S(6) Mo(2) P(3) 86.11(6) 1_555 1_555 1_555 yes
S(6) Mo(2) P(4) 89.75(7) 1_555 1_555 1_555 yes
P(3) Mo(2) P(4) 103.48(7) 1_555 1_555 1_555 yes
Mo(1) Cu(1) S(1) 58.76(5) 1_555 1_555 1_555 yes
Mo(1) Cu(1) S(5) 55.35(5) 1_555 1_555 1_555 yes
Mo(1) Cu(1) S(7) 174.07(6) 1_555 1_555 1_555 yes
S(1) Cu(1) S(5) 114.05(7) 1_555 1_555 1_555 yes
S(1) Cu(1) S(7) 118.69(7) 1_555 1_555 1_555 yes
S(5) Cu(1) S(7) 126.58(7) 1_555 1_555 1_555 yes
Mo(1) Cu(2) S(2) 58.40(5) 1_555 1_555 1_555 yes
Mo(1) Cu(2) S(5) 55.31(5) 1_555 1_555 1_555 yes
Mo(1) Cu(2) S(8) 169.28(6) 1_555 1_555 1_555 yes
S(2) Cu(2) S(5) 113.69(7) 1_555 1_555 1_555 yes
S(2) Cu(2) S(8) 113.85(8) 1_555 1_555 1_555 yes
S(5) Cu(2) S(8) 131.51(8) 1_555 1_555 1_555 yes
Mo(2) Cu(3) S(3) 58.50(6) 1_555 1_555 1_555 yes
Mo(2) Cu(3) S(6) 55.21(4) 1_555 1_555 1_555 yes
Mo(2) Cu(3) S(7) 175.17(6) 1_555 1_555 1_555 yes
S(3) Cu(3) S(6) 113.66(7) 1_555 1_555 1_555 yes
S(3) Cu(3) S(7) 123.02(8) 1_555 1_555 1_555 yes
S(6) Cu(3) S(7) 122.85(7) 1_555 1_555 1_555 yes
Mo(2) Cu(4) S(4) 59.00(5) 1_555 1_555 1_555 yes
Mo(2) Cu(4) S(6) 55.21(4) 1_555 1_555 1_555 yes
Mo(2) Cu(4) S(8) 161.97(6) 1_555 1_555 1_555 yes
S(4) Cu(4) S(6) 114.21(7) 1_555 1_555 1_555 yes
S(4) Cu(4) S(8) 123.18(7) 1_555 1_555 1_555 yes
S(6) Cu(4) S(8) 119.12(7) 1_555 1_555 1_555 yes
Mo(1) S(1) Cu(1) 68.66(6) 1_555 1_555 1_555 yes
Mo(1) S(1) C(1) 105.7(3) 1_555 1_555 1_555 yes
Cu(1) S(1) C(1) 106.3(3) 1_555 1_555 1_555 yes
Mo(1) S(2) Cu(2) 68.98(5) 1_555 1_555 1_555 yes
Mo(1) S(2) C(5) 106.4(3) 1_555 1_555 1_555 yes
Cu(2) S(2) C(5) 104.8(3) 1_555 1_555 1_555 yes
Mo(2) S(3) Cu(3) 68.61(6) 1_555 1_555 1_555 yes
Mo(2) S(3) C(9) 106.7(3) 1_555 1_555 1_555 yes
Cu(3) S(3) C(9) 103.9(3) 1_555 1_555 1_555 yes
Mo(2) S(4) Cu(4) 68.59(5) 1_555 1_555 1_555 yes
Mo(2) S(4) C(13) 109.7(3) 1_555 1_555 1_555 yes
Cu(4) S(4) C(13) 100.3(3) 1_555 1_555 1_555 yes
Mo(1) S(5) Cu(1) 71.19(6) 1_555 1_555 1_555 yes
Mo(1) S(5) Cu(2) 71.28(5) 1_555 1_555 1_555 yes
Cu(1) S(5) Cu(2) 84.98(6) 1_555 1_555 1_555 yes
Mo(2) S(6) Cu(3) 70.80(5) 1_555 1_555 1_555 yes
Mo(2) S(6) Cu(4) 71.01(5) 1_555 1_555 1_555 yes
Cu(3) S(6) Cu(4) 84.83(6) 1_555 1_555 1_555 yes
Cu(1) S(7) Cu(3) 85.69(6) 1_555 1_555 1_555 yes
Cu(1) S(7) C(17) 113.6(2) 1_555 1_555 1_555 yes
Cu(3) S(7) C(17) 104.8(2) 1_555 1_555 1_555 yes
Cu(2) S(8) Cu(4) 83.20(6) 1_555 1_555 1_555 yes
Cu(2) S(8) C(21) 116.2(3) 1_555 1_555 1_555 yes
Cu(4) S(8) C(21) 109.9(3) 1_555 1_555 1_555 yes
Mo(1) P(1) C(2) 106.7(3) 1_555 1_555 1_555 yes
Mo(1) P(1) C(3) 117.4(3) 1_555 1_555 1_555 yes
Mo(1) P(1) C(4) 123.0(3) 1_555 1_555 1_555 yes
C(2) P(1) C(3) 100.7(5) 1_555 1_555 1_555 yes
C(2) P(1) C(4) 105.5(5) 1_555 1_555 1_555 yes
C(3) P(1) C(4) 100.9(5) 1_555 1_555 1_555 yes
Mo(1) P(2) C(6) 105.7(2) 1_555 1_555 1_555 yes
Mo(1) P(2) C(7) 117.6(3) 1_555 1_555 1_555 yes
Mo(1) P(2) C(8) 122.7(3) 1_555 1_555 1_555 yes
C(6) P(2) C(7) 102.7(4) 1_555 1_555 1_555 yes
C(6) P(2) C(8) 103.9(4) 1_555 1_555 1_555 yes
C(7) P(2) C(8) 101.9(5) 1_555 1_555 1_555 yes
Mo(2) P(3) C(10) 104.7(3) 1_555 1_555 1_555 yes
Mo(2) P(3) C(11) 123.3(4) 1_555 1_555 1_555 yes
Mo(2) P(3) C(12) 119.3(3) 1_555 1_555 1_555 yes
C(10) P(3) C(11) 105.3(6) 1_555 1_555 1_555 yes
C(10) P(3) C(12) 101.0(5) 1_555 1_555 1_555 yes
C(11) P(3) C(12) 100.5(6) 1_555 1_555 1_555 yes
Mo(2) P(4) C(14) 105.7(3) 1_555 1_555 1_555 yes
Mo(2) P(4) C(15) 122.5(3) 1_555 1_555 1_555 yes
Mo(2) P(4) C(16) 117.3(3) 1_555 1_555 1_555 yes
C(14) P(4) C(15) 102.7(4) 1_555 1_555 1_555 yes
C(14) P(4) C(16) 102.9(4) 1_555 1_555 1_555 yes
C(15) P(4) C(16) 103.1(4) 1_555 1_555 1_555 yes
C(28) O C(31) 98(2) 1_555 1_555 1_555 yes
S(1) C(1) C(2) 114.8(6) 1_555 1_555 1_555 yes
S(1) C(1) H(1) 108.1(7) 1_555 1_555 1_555 no
S(1) C(1) H(2) 108.1(7) 1_555 1_555 1_555 no
C(2) C(1) H(1) 108.1(9) 1_555 1_555 1_555 no
C(2) C(1) H(2) 108.1(9) 1_555 1_555 1_555 no
H(1) C(1) H(2) 109.5(7) 1_555 1_555 1_555 no
P(1) C(2) C(1) 111.5(6) 1_555 1_555 1_555 yes
P(1) C(2) H(3) 109.0(7) 1_555 1_555 1_555 no
P(1) C(2) H(4) 109.0(8) 1_555 1_555 1_555 no
C(1) C(2) H(3) 109.0(9) 1_555 1_555 1_555 no
C(1) C(2) H(4) 109.0(9) 1_555 1_555 1_555 no
H(3) C(2) H(4) 109.5(9) 1_555 1_555 1_555 no
P(1) C(3) H(17) 109.5(8) 1_555 1_555 1_555 no
P(1) C(3) H(18) 109.5(8) 1_555 1_555 1_555 no
P(1) C(3) H(19) 109.5(8) 1_555 1_555 1_555 no
H(17) C(3) H(18) 109(1) 1_555 1_555 1_555 no
H(17) C(3) H(19) 109(1) 1_555 1_555 1_555 no
H(18) C(3) H(19) 109(1) 1_555 1_555 1_555 no
P(1) C(4) H(20) 109.5(7) 1_555 1_555 1_555 no
P(1) C(4) H(21) 109.5(7) 1_555 1_555 1_555 no
P(1) C(4) H(22) 109.5(7) 1_555 1_555 1_555 no
H(20) C(4) H(21) 109.5(10) 1_555 1_555 1_555 no
H(20) C(4) H(22) 109.5(10) 1_555 1_555 1_555 no
H(21) C(4) H(22) 109.5(10) 1_555 1_555 1_555 no
S(2) C(5) C(6) 112.8(5) 1_555 1_555 1_555 yes
S(2) C(5) H(5) 108.6(6) 1_555 1_555 1_555 no
S(2) C(5) H(6) 108.6(6) 1_555 1_555 1_555 no
C(6) C(5) H(5) 108.6(7) 1_555 1_555 1_555 no
C(6) C(5) H(6) 108.6(7) 1_555 1_555 1_555 no
H(5) C(5) H(6) 109.5(7) 1_555 1_555 1_555 no
P(2) C(6) C(5) 111.9(5) 1_555 1_555 1_555 yes
P(2) C(6) H(7) 108.9(6) 1_555 1_555 1_555 no
P(2) C(6) H(8) 108.9(6) 1_555 1_555 1_555 no
C(5) C(6) H(7) 108.9(7) 1_555 1_555 1_555 no
C(5) C(6) H(8) 108.9(7) 1_555 1_555 1_555 no
H(7) C(6) H(8) 109.5(7) 1_555 1_555 1_555 no
P(2) C(7) H(23) 109.5(8) 1_555 1_555 1_555 no
P(2) C(7) H(24) 109.5(8) 1_555 1_555 1_555 no
P(2) C(7) H(25) 109.5(7) 1_555 1_555 1_555 no
H(23) C(7) H(24) 109.5(9) 1_555 1_555 1_555 no
H(23) C(7) H(25) 109.5(10) 1_555 1_555 1_555 no
H(24) C(7) H(25) 109(1) 1_555 1_555 1_555 no
P(2) C(8) H(26) 109.5(7) 1_555 1_555 1_555 no
P(2) C(8) H(27) 109.5(7) 1_555 1_555 1_555 no
P(2) C(8) H(28) 109.5(7) 1_555 1_555 1_555 no
H(26) C(8) H(27) 109.5(10) 1_555 1_555 1_555 no
H(26) C(8) H(28) 109.5(10) 1_555 1_555 1_555 no
H(27) C(8) H(28) 109.5(9) 1_555 1_555 1_555 no
S(3) C(9) C(10) 116.3(7) 1_555 1_555 1_555 yes
S(3) C(9) H(9) 107.7(8) 1_555 1_555 1_555 no
S(3) C(9) H(10) 107.7(7) 1_555 1_555 1_555 no
C(10) C(9) H(9) 107.7(9) 1_555 1_555 1_555 no
C(10) C(9) H(10) 107(1) 1_555 1_555 1_555 no
H(9) C(9) H(10) 109.5(9) 1_555 1_555 1_555 no
P(3) C(10) C(9) 114.2(7) 1_555 1_555 1_555 yes
P(3) C(10) H(11) 108.3(9) 1_555 1_555 1_555 no
P(3) C(10) H(12) 108.3(7) 1_555 1_555 1_555 no
C(9) C(10) H(11) 108.3(9) 1_555 1_555 1_555 no
C(9) C(10) H(12) 108(1) 1_555 1_555 1_555 no
H(11) C(10) H(12) 109.5(9) 1_555 1_555 1_555 no
P(3) C(11) H(29) 109.5(9) 1_555 1_555 1_555 no
P(3) C(11) H(30) 109.5(9) 1_555 1_555 1_555 no
P(3) C(11) H(31) 109.5(9) 1_555 1_555 1_555 no
H(29) C(11) H(30) 109(1) 1_555 1_555 1_555 no
H(29) C(11) H(31) 109(1) 1_555 1_555 1_555 no
H(30) C(11) H(31) 109(1) 1_555 1_555 1_555 no
P(3) C(12) H(32) 109.5(7) 1_555 1_555 1_555 no
P(3) C(12) H(33) 109.5(8) 1_555 1_555 1_555 no
P(3) C(12) H(34) 109.5(7) 1_555 1_555 1_555 no
H(32) C(12) H(33) 109.5(9) 1_555 1_555 1_555 no
H(32) C(12) H(34) 109.5(10) 1_555 1_555 1_555 no
H(33) C(12) H(34) 109.5(8) 1_555 1_555 1_555 no
S(4) C(13) C(14) 115.0(6) 1_555 1_555 1_555 yes
S(4) C(13) H(13) 108.1(7) 1_555 1_555 1_555 no
S(4) C(13) H(14) 108.1(6) 1_555 1_555 1_555 no
C(14) C(13) H(13) 108.1(8) 1_555 1_555 1_555 no
C(14) C(13) H(14) 108.1(9) 1_555 1_555 1_555 no
H(13) C(13) H(14) 109.5(7) 1_555 1_555 1_555 no
P(4) C(14) C(13) 112.2(5) 1_555 1_555 1_555 yes
P(4) C(14) H(15) 108.8(8) 1_555 1_555 1_555 no
P(4) C(14) H(16) 108.8(7) 1_555 1_555 1_555 no
C(13) C(14) H(15) 108.8(8) 1_555 1_555 1_555 no
C(13) C(14) H(16) 108.8(9) 1_555 1_555 1_555 no
H(15) C(14) H(16) 109.5(7) 1_555 1_555 1_555 no
P(4) C(15) H(35) 109.5(7) 1_555 1_555 1_555 no
P(4) C(15) H(36) 109.5(7) 1_555 1_555 1_555 no
P(4) C(15) H(37) 109.5(6) 1_555 1_555 1_555 no
H(35) C(15) H(36) 109.5(8) 1_555 1_555 1_555 no
H(35) C(15) H(37) 109.5(9) 1_555 1_555 1_555 no
H(36) C(15) H(37) 109.5(9) 1_555 1_555 1_555 no
P(4) C(16) H(38) 109.5(6) 1_555 1_555 1_555 no
P(4) C(16) H(39) 109.5(7) 1_555 1_555 1_555 no
P(4) C(16) H(40) 109.5(6) 1_555 1_555 1_555 no
H(38) C(16) H(39) 109.5(8) 1_555 1_555 1_555 no
H(38) C(16) H(40) 109.5(9) 1_555 1_555 1_555 no
H(39) C(16) H(40) 109.5(8) 1_555 1_555 1_555 no
S(7) C(17) C(18) 106.7(6) 1_555 1_555 1_555 yes
S(7) C(17) C(19) 111.7(5) 1_555 1_555 1_555 yes
S(7) C(17) C(20) 105.9(5) 1_555 1_555 1_555 yes
C(18) C(17) C(19) 111.1(8) 1_555 1_555 1_555 yes
C(18) C(17) C(20) 110.9(7) 1_555 1_555 1_555 yes
C(19) C(17) C(20) 110.4(7) 1_555 1_555 1_555 yes
C(17) C(18) H(41) 109.5(9) 1_555 1_555 1_555 no
C(17) C(18) H(42) 109.5(9) 1_555 1_555 1_555 no
C(17) C(18) H(43) 109.5(8) 1_555 1_555 1_555 no
H(41) C(18) H(42) 109.5(9) 1_555 1_555 1_555 no
H(41) C(18) H(43) 109(1) 1_555 1_555 1_555 no
H(42) C(18) H(43) 109(1) 1_555 1_555 1_555 no
C(17) C(19) H(44) 109.5(8) 1_555 1_555 1_555 no
C(17) C(19) H(45) 109.5(8) 1_555 1_555 1_555 no
C(17) C(19) H(46) 109.5(8) 1_555 1_555 1_555 no
H(44) C(19) H(45) 109.5(9) 1_555 1_555 1_555 no
H(44) C(19) H(46) 109.5(9) 1_555 1_555 1_555 no
H(45) C(19) H(46) 109.5(9) 1_555 1_555 1_555 no
C(17) C(20) H(47) 109.5(7) 1_555 1_555 1_555 no
C(17) C(20) H(48) 109.5(8) 1_555 1_555 1_555 no
C(17) C(20) H(49) 109.5(9) 1_555 1_555 1_555 no
H(47) C(20) H(48) 109.5(10) 1_555 1_555 1_555 no
H(47) C(20) H(49) 109.5(10) 1_555 1_555 1_555 no
H(48) C(20) H(49) 109.5(9) 1_555 1_555 1_555 no
S(8) C(21) C(22) 111.9(6) 1_555 1_555 1_555 yes
S(8) C(21) C(23) 103.5(7) 1_555 1_555 1_555 yes
S(8) C(21) C(24) 108.8(6) 1_555 1_555 1_555 yes
C(22) C(21) C(23) 110(1) 1_555 1_555 1_555 yes
C(22) C(21) C(24) 111(1) 1_555 1_555 1_555 yes
C(23) C(21) C(24) 110.0(9) 1_555 1_555 1_555 yes
C(21) C(22) H(50) 109(1) 1_555 1_555 1_555 no
C(21) C(22) H(51) 109(1) 1_555 1_555 1_555 no
C(21) C(22) H(52) 109(1) 1_555 1_555 1_555 no
H(50) C(22) H(51) 109(1) 1_555 1_555 1_555 no
H(50) C(22) H(52) 109(1) 1_555 1_555 1_555 no
H(51) C(22) H(52) 109(1) 1_555 1_555 1_555 no
C(21) C(23) H(53) 109(1) 1_555 1_555 1_555 no
C(21) C(23) H(54) 109(1) 1_555 1_555 1_555 no
C(21) C(23) H(55) 109(1) 1_555 1_555 1_555 no
H(53) C(23) H(54) 109(1) 1_555 1_555 1_555 no
H(53) C(23) H(55) 109(1) 1_555 1_555 1_555 no
H(54) C(23) H(55) 109(1) 1_555 1_555 1_555 no
C(21) C(24) H(56) 109.5(10) 1_555 1_555 1_555 no
C(21) C(24) H(57) 109(1) 1_555 1_555 1_555 no
C(21) C(24) H(58) 109.5(9) 1_555 1_555 1_555 no
H(56) C(24) H(57) 109(1) 1_555 1_555 1_555 no
H(56) C(24) H(58) 109(1) 1_555 1_555 1_555 no
H(57) C(24) H(58) 109(1) 1_555 1_555 1_555 no
C(25) C(26) C(27) 84(2) 1_555 1_555 1_555 yes
C(26) C(27) C(27) 76(2) 1_555 1_555 3_656 yes
O C(28) C(29) 98(3) 1_555 1_555 1_555 yes
C(28) C(29) C(30) 120(4) 1_555 1_555 1_555 yes
C(29) C(30) C(31) 96(3) 1_555 1_555 1_555 yes
O C(31) C(30) 108(3) 1_555 1_555 1_555 yes

loop_
_geom_bond_atom_site_label_1
_geom_bond_atom_site_label_2
_geom_bond_distance
_geom_bond_site_symmetry_1
_geom_bond_site_symmetry_2
_geom_bond_publ_flag
Mo(1) Br(1) 2.657(1) 1_555 1_555 yes
Mo(1) Cu(1) 2.6253(9) 1_555 1_555 yes
Mo(1) Cu(2) 2.628(1) 1_555 1_555 yes
Mo(1) S(1) 2.410(2) 1_555 1_555 yes
Mo(1) S(2) 2.398(2) 1_555 1_555 yes
Mo(1) S(5) 2.282(2) 1_555 1_555 yes
Mo(1) P(1) 2.505(2) 1_555 1_555 yes
Mo(1) P(2) 2.504(2) 1_555 1_555 yes
Mo(2) Br(2) 2.6645(9) 1_555 1_555 yes
Mo(2) Cu(3) 2.616(1) 1_555 1_555 yes
Mo(2) Cu(4) 2.619(1) 1_555 1_555 yes
Mo(2) S(3) 2.395(2) 1_555 1_555 yes
Mo(2) S(4) 2.411(2) 1_555 1_555 yes
Mo(2) S(6) 2.275(2) 1_555 1_555 yes
Mo(2) P(3) 2.510(2) 1_555 1_555 yes
Mo(2) P(4) 2.480(2) 1_555 1_555 yes
Cu(1) S(1) 2.239(2) 1_555 1_555 yes
Cu(1) S(5) 2.228(2) 1_555 1_555 yes
Cu(1) S(7) 2.196(2) 1_555 1_555 yes
Cu(2) S(2) 2.237(2) 1_555 1_555 yes
Cu(2) S(5) 2.228(2) 1_555 1_555 yes
Cu(2) S(8) 2.200(2) 1_555 1_555 yes
Cu(3) S(3) 2.240(2) 1_555 1_555 yes
Cu(3) S(6) 2.241(2) 1_555 1_555 yes
Cu(3) S(7) 2.213(2) 1_555 1_555 yes
Cu(4) S(4) 2.229(2) 1_555 1_555 yes
Cu(4) S(6) 2.235(2) 1_555 1_555 yes
Cu(4) S(8) 2.210(2) 1_555 1_555 yes
S(1) C(1) 1.838(9) 1_555 1_555 yes
S(2) C(5) 1.843(8) 1_555 1_555 yes
S(3) C(9) 1.827(9) 1_555 1_555 yes
S(4) C(13) 1.844(9) 1_555 1_555 yes
S(7) C(17) 1.869(7) 1_555 1_555 yes
S(8) C(21) 1.852(8) 1_555 1_555 yes
P(1) C(2) 1.807(9) 1_555 1_555 yes
P(1) C(3) 1.84(1) 1_555 1_555 yes
P(1) C(4) 1.802(8) 1_555 1_555 yes
P(2) C(6) 1.817(8) 1_555 1_555 yes
P(2) C(7) 1.809(10) 1_555 1_555 yes
P(2) C(8) 1.804(9) 1_555 1_555 yes
P(3) C(10) 1.86(1) 1_555 1_555 yes
P(3) C(11) 1.820(9) 1_555 1_555 yes
P(3) C(12) 1.794(9) 1_555 1_555 yes
P(4) C(14) 1.836(9) 1_555 1_555 yes
P(4) C(15) 1.817(8) 1_555 1_555 yes
P(4) C(16) 1.807(9) 1_555 1_555 yes
O C(28) 1.64(4) 1_555 1_555 yes
O C(31) 1.59(4) 1_555 1_555 yes
C(1) C(2) 1.49(1) 1_555 1_555 yes
C(5) C(6) 1.51(1) 1_555 1_555 yes
C(9) C(10) 1.42(1) 1_555 1_555 yes
C(13) C(14) 1.51(1) 1_555 1_555 yes
C(17) C(18) 1.49(1) 1_555 1_555 yes
C(17) C(19) 1.49(1) 1_555 1_555 yes
C(17) C(20) 1.52(1) 1_555 1_555 yes
C(21) C(22) 1.46(1) 1_555 1_555 yes
C(21) C(23) 1.56(1) 1_555 1_555 yes
C(21) C(24) 1.49(1) 1_555 1_555 yes
C(25) C(26) 1.83(4) 1_555 1_555 yes
C(26) C(27) 1.32(4) 1_555 1_555 yes
C(27) C(27) 1.89(5) 1_555 3_656 yes
C(28) C(29) 1.26(4) 1_555 1_555 yes
C(29) C(30) 1.43(5) 1_555 1_555 yes
C(30) C(31) 1.51(5) 1_555 1_555 yes

loop_
_geom_contact_atom_site_label_1
_geom_contact_atom_site_label_2
_geom_contact_distance
_geom_contact_site_symmetry_1
_geom_contact_site_symmetry_2
_geom_contact_publ_flag
Mo(1) Br(1) 2.657(1) 1_555 1_555 ?
Mo(1) Cu(1) 2.6253(9) 1_555 1_555 ?
Mo(1) Cu(2) 2.628(1) 1_555 1_555 ?
Mo(1) P(1) 2.505(2) 1_555 1_555 ?
Mo(1) P(2) 2.504(2) 1_555 1_555 ?
Mo(2) Br(2) 2.6645(9) 1_555 1_555 ?
Mo(2) Cu(3) 2.616(1) 1_555 1_555 ?
Mo(2) Cu(4) 2.619(1) 1_555 1_555 ?
Mo(2) P(3) 2.510(2) 1_555 1_555 ?

loop_
_geom_torsion_atom_site_label_1
_geom_torsion_atom_site_label_2
_geom_torsion_atom_site_label_3
_geom_torsion_atom_site_label_4
_geom_torsion
_geom_torsion_site_symmetry_1
_geom_torsion_site_symmetry_2
_geom_torsion_site_symmetry_3
_geom_torsion_site_symmetry_4
_geom_torsion_publ_flag
Mo(1) Cu(1) S(1) C(1) 100.9(3) 1_555 1_555 1_555 1_555 yes
Mo(1) Cu(1) S(5) Cu(2) 71.91(5) 1_555 1_555 1_555 1_555 yes
Mo(1) Cu(1) S(7) Cu(3) -153.5(5) 1_555 1_555 1_555 1_555 yes
Mo(1) Cu(1) S(7) C(17) 102.2(6) 1_555 1_555 1_555 1_555 yes
Mo(1) Cu(2) S(2) C(5) -102.3(3) 1_555 1_555 1_555 1_555 yes
Mo(1) Cu(2) S(5) Cu(1) -71.82(5) 1_555 1_555 1_555 1_555 yes
Mo(1) Cu(2) S(8) Cu(4) 140.2(3) 1_555 1_555 1_555 1_555 yes
Mo(1) Cu(2) S(8) C(21) -111.0(5) 1_555 1_555 1_555 1_555 yes
Mo(1) S(1) Cu(1) S(5) -2.62(8) 1_555 1_555 1_555 1_555 yes
Mo(1) S(1) Cu(1) S(7) -173.82(7) 1_555 1_555 1_555 1_555 yes
Mo(1) S(1) C(1) C(2) 40.5(7) 1_555 1_555 1_555 1_555 yes
Mo(1) S(2) Cu(2) S(5) 1.54(7) 1_555 1_555 1_555 1_555 yes
Mo(1) S(2) Cu(2) S(8) 171.63(6) 1_555 1_555 1_555 1_555 yes
Mo(1) S(2) C(5) C(6) -40.8(6) 1_555 1_555 1_555 1_555 yes
Mo(1) S(5) Cu(1) S(1) 2.72(8) 1_555 1_555 1_555 1_555 yes
Mo(1) S(5) Cu(1) S(7) 173.10(7) 1_555 1_555 1_555 1_555 yes
Mo(1) S(5) Cu(2) S(2) -1.60(8) 1_555 1_555 1_555 1_555 yes
Mo(1) S(5) Cu(2) S(8) -169.46(8) 1_555 1_555 1_555 1_555 yes
Mo(1) P(1) C(2) C(1) 33.6(7) 1_555 1_555 1_555 1_555 yes
Mo(1) P(2) C(6) C(5) -35.7(6) 1_555 1_555 1_555 1_555 yes
Mo(2) Cu(3) S(3) C(9) 102.8(4) 1_555 1_555 1_555 1_555 yes
Mo(2) Cu(3) S(6) Cu(4) 71.67(5) 1_555 1_555 1_555 1_555 yes
Mo(2) Cu(3) S(7) Cu(1) 84.1(7) 1_555 1_555 1_555 1_555 yes
Mo(2) Cu(3) S(7) C(17) -162.6(7) 1_555 1_555 1_555 1_555 yes
Mo(2) Cu(4) S(4) C(13) -107.3(3) 1_555 1_555 1_555 1_555 yes
Mo(2) Cu(4) S(6) Cu(3) -71.45(5) 1_555 1_555 1_555 1_555 yes
Mo(2) Cu(4) S(8) Cu(2) -101.1(2) 1_555 1_555 1_555 1_555 yes
Mo(2) Cu(4) S(8) C(21) 143.4(3) 1_555 1_555 1_555 1_555 yes
Mo(2) S(3) Cu(3) S(6) -2.33(7) 1_555 1_555 1_555 1_555 yes
Mo(2) S(3) Cu(3) S(7) -174.58(7) 1_555 1_555 1_555 1_555 yes
Mo(2) S(3) C(9) C(10) 37.3(9) 1_555 1_555 1_555 1_555 yes
Mo(2) S(4) Cu(4) S(6) 0.18(7) 1_555 1_555 1_555 1_555 yes
Mo(2) S(4) Cu(4) S(8) 158.84(8) 1_555 1_555 1_555 1_555 yes
Mo(2) S(4) C(13) C(14) 18.1(8) 1_555 1_555 1_555 1_555 yes
Mo(2) S(6) Cu(3) S(3) 2.42(8) 1_555 1_555 1_555 1_555 yes
Mo(2) S(6) Cu(3) S(7) 174.68(7) 1_555 1_555 1_555 1_555 yes
Mo(2) S(6) Cu(4) S(4) -0.19(8) 1_555 1_555 1_555 1_555 yes
Mo(2) S(6) Cu(4) S(8) -159.79(7) 1_555 1_555 1_555 1_555 yes
Mo(2) P(3) C(10) C(9) 29.7(9) 1_555 1_555 1_555 1_555 yes
Mo(2) P(4) C(14) C(13) 42.7(8) 1_555 1_555 1_555 1_555 yes
Br(1) Mo(1) Cu(1) S(1) -14.24(8) 1_555 1_555 1_555 1_555 yes
Br(1) Mo(1) Cu(1) S(5) 162.85(7) 1_555 1_555 1_555 1_555 yes
Br(1) Mo(1) Cu(1) S(7) 51.8(6) 1_555 1_555 1_555 1_555 yes
Br(1) Mo(1) Cu(2) S(2) 16.67(8) 1_555 1_555 1_555 1_555 yes
Br(1) Mo(1) Cu(2) S(5) -161.62(7) 1_555 1_555 1_555 1_555 yes
Br(1) Mo(1) Cu(2) S(8) -29.1(3) 1_555 1_555 1_555 1_555 yes
Br(1) Mo(1) S(1) Cu(1) 170.47(5) 1_555 1_555 1_555 1_555 yes
Br(1) Mo(1) S(1) C(1) 68.7(3) 1_555 1_555 1_555 1_555 yes
Br(1) Mo(1) S(2) Cu(2) -168.59(5) 1_555 1_555 1_555 1_555 yes
Br(1) Mo(1) S(2) C(5) -68.7(3) 1_555 1_555 1_555 1_555 yes
Br(1) Mo(1) S(5) Cu(1) -137.1(2) 1_555 1_555 1_555 1_555 yes
Br(1) Mo(1) S(5) Cu(2) 131.8(2) 1_555 1_555 1_555 1_555 yes
Br(1) Mo(1) P(1) C(2) -94.8(4) 1_555 1_555 1_555 1_555 yes
Br(1) Mo(1) P(1) C(3) 153.3(5) 1_555 1_555 1_555 1_555 yes
Br(1) Mo(1) P(1) C(4) 27.1(4) 1_555 1_555 1_555 1_555 yes
Br(1) Mo(1) P(2) C(6) 94.8(3) 1_555 1_555 1_555 1_555 yes
Br(1) Mo(1) P(2) C(7) -151.4(4) 1_555 1_555 1_555 1_555 yes
Br(1) Mo(1) P(2) C(8) -23.7(4) 1_555 1_555 1_555 1_555 yes
Br(2) Mo(2) Cu(3) S(3) -19.76(8) 1_555 1_555 1_555 1_555 yes
Br(2) Mo(2) Cu(3) S(6) 157.64(7) 1_555 1_555 1_555 1_555 yes
Br(2) Mo(2) Cu(3) S(7) 89.9(7) 1_555 1_555 1_555 1_555 yes
Br(2) Mo(2) Cu(4) S(4) 20.87(8) 1_555 1_555 1_555 1_555 yes
Br(2) Mo(2) Cu(4) S(6) -158.93(7) 1_555 1_555 1_555 1_555 yes
Br(2) Mo(2) Cu(4) S(8) -81.6(2) 1_555 1_555 1_555 1_555 yes
Br(2) Mo(2) S(3) Cu(3) 166.78(5) 1_555 1_555 1_555 1_555 yes
Br(2) Mo(2) S(3) C(9) 68.1(3) 1_555 1_555 1_555 1_555 yes
Br(2) Mo(2) S(4) Cu(4) -166.57(5) 1_555 1_555 1_555 1_555 yes
Br(2) Mo(2) S(4) C(13) -73.0(3) 1_555 1_555 1_555 1_555 yes
Br(2) Mo(2) S(6) Cu(3) -131.8(1) 1_555 1_555 1_555 1_555 yes
Br(2) Mo(2) S(6) Cu(4) 137.1(1) 1_555 1_555 1_555 1_555 yes
Br(2) Mo(2) P(3) C(10) -93.1(4) 1_555 1_555 1_555 1_555 yes
Br(2) Mo(2) P(3) C(11) 26.8(6) 1_555 1_555 1_555 1_555 yes
Br(2) Mo(2) P(3) C(12) 155.0(4) 1_555 1_555 1_555 1_555 yes
Br(2) Mo(2) P(4) C(14) 66.5(3) 1_555 1_555 1_555 1_555 yes
Br(2) Mo(2) P(4) C(15) -50.3(3) 1_555 1_555 1_555 1_555 yes
Br(2) Mo(2) P(4) C(16) -179.5(3) 1_555 1_555 1_555 1_555 yes
Cu(1) Mo(1) Cu(2) S(2) -122.93(6) 1_555 1_555 1_555 1_555 yes
Cu(1) Mo(1) Cu(2) S(5) 58.79(6) 1_555 1_555 1_555 1_555 yes
Cu(1) Mo(1) Cu(2) S(8) -168.7(3) 1_555 1_555 1_555 1_555 yes
Cu(1) Mo(1) S(1) C(1) -101.7(3) 1_555 1_555 1_555 1_555 yes
Cu(1) Mo(1) S(2) Cu(2) 53.53(5) 1_555 1_555 1_555 1_555 yes
Cu(1) Mo(1) S(2) C(5) 153.4(3) 1_555 1_555 1_555 1_555 yes
Cu(1) Mo(1) S(5) Cu(2) -91.03(6) 1_555 1_555 1_555 1_555 yes
Cu(1) Mo(1) P(1) C(2) 45.3(4) 1_555 1_555 1_555 1_555 yes
Cu(1) Mo(1) P(1) C(3) -66.6(5) 1_555 1_555 1_555 1_555 yes
Cu(1) Mo(1) P(1) C(4) 167.2(4) 1_555 1_555 1_555 1_555 yes
Cu(1) Mo(1) P(2) C(6) -90.9(3) 1_555 1_555 1_555 1_555 yes
Cu(1) Mo(1) P(2) C(7) 22.9(4) 1_555 1_555 1_555 1_555 yes
Cu(1) Mo(1) P(2) C(8) 150.6(4) 1_555 1_555 1_555 1_555 yes
Cu(1) S(1) Mo(1) Cu(2) -52.64(5) 1_555 1_555 1_555 1_555 yes
Cu(1) S(1) Mo(1) S(2) -104.29(6) 1_555 1_555 1_555 1_555 yes
Cu(1) S(1) Mo(1) S(5) 2.43(7) 1_555 1_555 1_555 1_555 yes
Cu(1) S(1) Mo(1) P(1) 88.15(6) 1_555 1_555 1_555 1_555 yes
Cu(1) S(1) Mo(1) P(2) -163.6(3) 1_555 1_555 1_555 1_555 yes
Cu(1) S(1) C(1) C(2) -31.4(7) 1_555 1_555 1_555 1_555 yes
Cu(1) S(5) Mo(1) Cu(2) 91.03(6) 1_555 1_555 1_555 1_555 yes
Cu(1) S(5) Mo(1) S(1) -2.40(7) 1_555 1_555 1_555 1_555 yes
Cu(1) S(5) Mo(1) S(2) 92.44(6) 1_555 1_555 1_555 1_555 yes
Cu(1) S(5) Mo(1) P(1) -84.17(6) 1_555 1_555 1_555 1_555 yes
Cu(1) S(5) Mo(1) P(2) 174.44(6) 1_555 1_555 1_555 1_555 yes
Cu(1) S(5) Cu(2) S(2) -73.42(8) 1_555 1_555 1_555 1_555 yes
Cu(1) S(5) Cu(2) S(8) 118.72(9) 1_555 1_555 1_555 1_555 yes
Cu(1) S(7) Cu(3) S(3) -169.08(8) 1_555 1_555 1_555 1_555 yes
Cu(1) S(7) Cu(3) S(6) 19.37(9) 1_555 1_555 1_555 1_555 yes
Cu(1) S(7) C(17) C(18) -67.6(7) 1_555 1_555 1_555 1_555 yes
Cu(1) S(7) C(17) C(19) 54.0(6) 1_555 1_555 1_555 1_555 yes
Cu(1) S(7) C(17) C(20) 174.2(5) 1_555 1_555 1_555 1_555 yes
Cu(2) Mo(1) Cu(1) S(1) 124.17(7) 1_555 1_555 1_555 1_555 yes
Cu(2) Mo(1) Cu(1) S(5) -58.74(6) 1_555 1_555 1_555 1_555 yes
Cu(2) Mo(1) Cu(1) S(7) -169.8(6) 1_555 1_555 1_555 1_555 yes
Cu(2) Mo(1) S(1) C(1) -154.4(3) 1_555 1_555 1_555 1_555 yes
Cu(2) Mo(1) S(2) C(5) 99.9(3) 1_555 1_555 1_555 1_555 yes
Cu(2) Mo(1) P(1) C(2) 92.6(4) 1_555 1_555 1_555 1_555 yes
Cu(2) Mo(1) P(1) C(3) -19.3(5) 1_555 1_555 1_555 1_555 yes
Cu(2) Mo(1) P(1) C(4) -145.5(4) 1_555 1_555 1_555 1_555 yes
Cu(2) Mo(1) P(2) C(6) -44.4(3) 1_555 1_555 1_555 1_555 yes
Cu(2) Mo(1) P(2) C(7) 69.4(4) 1_555 1_555 1_555 1_555 yes
Cu(2) Mo(1) P(2) C(8) -162.9(4) 1_555 1_555 1_555 1_555 yes
Cu(2) S(2) Mo(1) S(1) 105.26(6) 1_555 1_555 1_555 1_555 yes
Cu(2) S(2) Mo(1) S(5) -1.43(7) 1_555 1_555 1_555 1_555 yes
Cu(2) S(2) Mo(1) P(1) 164.8(3) 1_555 1_555 1_555 1_555 yes
Cu(2) S(2) Mo(1) P(2) -86.18(7) 1_555 1_555 1_555 1_555 yes
Cu(2) S(2) C(5) C(6) 31.2(6) 1_555 1_555 1_555 1_555 yes
Cu(2) S(5) Mo(1) S(1) -93.43(6) 1_555 1_555 1_555 1_555 yes
Cu(2) S(5) Mo(1) S(2) 1.42(7) 1_555 1_555 1_555 1_555 yes
Cu(2) S(5) Mo(1) P(1) -175.20(6) 1_555 1_555 1_555 1_555 yes
Cu(2) S(5) Mo(1) P(2) 83.41(6) 1_555 1_555 1_555 1_555 yes
Cu(2) S(5) Cu(1) S(1) 74.63(8) 1_555 1_555 1_555 1_555 yes
Cu(2) S(5) Cu(1) S(7) -114.99(8) 1_555 1_555 1_555 1_555 yes
Cu(2) S(8) Cu(4) S(4) 167.71(8) 1_555 1_555 1_555 1_555 yes
Cu(2) S(8) Cu(4) S(6) -34.61(9) 1_555 1_555 1_555 1_555 yes
Cu(2) S(8) C(21) C(22) -39.1(9) 1_555 1_555 1_555 1_555 yes
Cu(2) S(8) C(21) C(23) 79.6(8) 1_555 1_555 1_555 1_555 yes
Cu(2) S(8) C(21) C(24) -163.4(7) 1_555 1_555 1_555 1_555 yes
Cu(3) Mo(2) Cu(4) S(4) -121.06(6) 1_555 1_555 1_555 1_555 yes
Cu(3) Mo(2) Cu(4) S(6) 59.14(6) 1_555 1_555 1_555 1_555 yes
Cu(3) Mo(2) Cu(4) S(8) 136.4(2) 1_555 1_555 1_555 1_555 yes
Cu(3) Mo(2) S(3) C(9) -98.7(4) 1_555 1_555 1_555 1_555 yes
Cu(3) Mo(2) S(4) Cu(4) 55.15(5) 1_555 1_555 1_555 1_555 yes
Cu(3) Mo(2) S(4) C(13) 148.8(3) 1_555 1_555 1_555 1_555 yes
Cu(3) Mo(2) S(6) Cu(4) -91.09(5) 1_555 1_555 1_555 1_555 yes
Cu(3) Mo(2) P(3) C(10) 47.8(4) 1_555 1_555 1_555 1_555 yes
Cu(3) Mo(2) P(3) C(11) 167.7(6) 1_555 1_555 1_555 1_555 yes
Cu(3) Mo(2) P(3) C(12) -64.1(4) 1_555 1_555 1_555 1_555 yes
Cu(3) Mo(2) P(4) C(14) -120.4(3) 1_555 1_555 1_555 1_555 yes
Cu(3) Mo(2) P(4) C(15) 122.8(3) 1_555 1_555 1_555 1_555 yes
Cu(3) Mo(2) P(4) C(16) -6.4(3) 1_555 1_555 1_555 1_555 yes
Cu(3) S(3) Mo(2) Cu(4) -53.37(6) 1_555 1_555 1_555 1_555 yes
Cu(3) S(3) Mo(2) S(4) -104.27(6) 1_555 1_555 1_555 1_555 yes
Cu(3) S(3) Mo(2) S(6) 2.20(7) 1_555 1_555 1_555 1_555 yes
Cu(3) S(3) Mo(2) P(3) 86.01(6) 1_555 1_555 1_555 1_555 yes
Cu(3) S(3) Mo(2) P(4) -160.2(2) 1_555 1_555 1_555 1_555 yes
Cu(3) S(3) C(9) C(10) -34.1(9) 1_555 1_555 1_555 1_555 yes
Cu(3) S(6) Mo(2) Cu(4) 91.09(5) 1_555 1_555 1_555 1_555 yes
Cu(3) S(6) Mo(2) S(3) -2.17(7) 1_555 1_555 1_555 1_555 yes
Cu(3) S(6) Mo(2) S(4) 91.26(6) 1_555 1_555 1_555 1_555 yes
Cu(3) S(6) Mo(2) P(3) -83.80(6) 1_555 1_555 1_555 1_555 yes
Cu(3) S(6) Mo(2) P(4) 172.66(6) 1_555 1_555 1_555 1_555 yes
Cu(3) S(6) Cu(4) S(4) -71.63(8) 1_555 1_555 1_555 1_555 yes
Cu(3) S(6) Cu(4) S(8) 128.77(7) 1_555 1_555 1_555 1_555 yes
Cu(3) S(7) Cu(1) S(1) -90.55(8) 1_555 1_555 1_555 1_555 yes
Cu(3) S(7) Cu(1) S(5) 99.47(9) 1_555 1_555 1_555 1_555 yes
Cu(3) S(7) C(17) C(18) -159.4(6) 1_555 1_555 1_555 1_555 yes
Cu(3) S(7) C(17) C(19) -37.8(6) 1_555 1_555 1_555 1_555 yes
Cu(3) S(7) C(17) C(20) 82.4(6) 1_555 1_555 1_555 1_555 yes
Cu(4) Mo(2) Cu(3) S(3) 123.72(7) 1_555 1_555 1_555 1_555 yes
Cu(4) Mo(2) Cu(3) S(6) -58.88(6) 1_555 1_555 1_555 1_555 yes
Cu(4) Mo(2) Cu(3) S(7) -126.6(7) 1_555 1_555 1_555 1_555 yes
Cu(4) Mo(2) S(3) C(9) -152.1(3) 1_555 1_555 1_555 1_555 yes
Cu(4) Mo(2) S(4) C(13) 93.6(3) 1_555 1_555 1_555 1_555 yes
Cu(4) Mo(2) P(3) C(10) 95.6(4) 1_555 1_555 1_555 1_555 yes
Cu(4) Mo(2) P(3) C(11) -144.5(6) 1_555 1_555 1_555 1_555 yes
Cu(4) Mo(2) P(3) C(12) -16.3(4) 1_555 1_555 1_555 1_555 yes
Cu(4) Mo(2) P(4) C(14) -76.8(3) 1_555 1_555 1_555 1_555 yes
Cu(4) Mo(2) P(4) C(15) 166.4(4) 1_555 1_555 1_555 1_555 yes
Cu(4) Mo(2) P(4) C(16) 37.2(3) 1_555 1_555 1_555 1_555 yes
Cu(4) S(4) Mo(2) S(3) 106.96(6) 1_555 1_555 1_555 1_555 yes
Cu(4) S(4) Mo(2) S(6) -0.17(7) 1_555 1_555 1_555 1_555 yes
Cu(4) S(4) Mo(2) P(3) 157.8(3) 1_555 1_555 1_555 1_555 yes
Cu(4) S(4) Mo(2) P(4) -87.51(7) 1_555 1_555 1_555 1_555 yes
Cu(4) S(4) C(13) C(14) 88.8(7) 1_555 1_555 1_555 1_555 yes
Cu(4) S(6) Mo(2) S(3) -93.26(7) 1_555 1_555 1_555 1_555 yes
Cu(4) S(6) Mo(2) S(4) 0.16(7) 1_555 1_555 1_555 1_555 yes
Cu(4) S(6) Mo(2) P(3) -174.90(7) 1_555 1_555 1_555 1_555 yes
Cu(4) S(6) Mo(2) P(4) 81.57(6) 1_555 1_555 1_555 1_555 yes
Cu(4) S(6) Cu(3) S(3) 74.09(8) 1_555 1_555 1_555 1_555 yes
Cu(4) S(6) Cu(3) S(7) -113.65(7) 1_555 1_555 1_555 1_555 yes
Cu(4) S(8) Cu(2) S(2) 98.36(8) 1_555 1_555 1_555 1_555 yes
Cu(4) S(8) Cu(2) S(5) -93.80(9) 1_555 1_555 1_555 1_555 yes
Cu(4) S(8) C(21) C(22) 53.0(9) 1_555 1_555 1_555 1_555 yes
Cu(4) S(8) C(21) C(23) 171.7(7) 1_555 1_555 1_555 1_555 yes
Cu(4) S(8) C(21) C(24) -71.2(8) 1_555 1_555 1_555 1_555 yes
S(1) Mo(1) Cu(1) S(5) 177.09(8) 1_555 1_555 1_555 1_555 yes
S(1) Mo(1) Cu(1) S(7) 66.0(6) 1_555 1_555 1_555 1_555 yes
S(1) Mo(1) Cu(2) S(2) -80.69(7) 1_555 1_555 1_555 1_555 yes
S(1) Mo(1) Cu(2) S(5) 101.03(7) 1_555 1_555 1_555 1_555 yes
S(1) Mo(1) Cu(2) S(8) -126.4(3) 1_555 1_555 1_555 1_555 yes
S(1) Mo(1) S(2) C(5) -154.9(3) 1_555 1_555 1_555 1_555 yes
S(1) Mo(1) P(1) C(2) -7.7(4) 1_555 1_555 1_555 1_555 yes
S(1) Mo(1) P(1) C(3) -119.6(5) 1_555 1_555 1_555 1_555 yes
S(1) Mo(1) P(1) C(4) 114.2(4) 1_555 1_555 1_555 1_555 yes
S(1) Mo(1) P(2) C(6) 68.7(4) 1_555 1_555 1_555 1_555 yes
S(1) Mo(1) P(2) C(7) -177.5(5) 1_555 1_555 1_555 1_555 yes
S(1) Mo(1) P(2) C(8) -49.8(5) 1_555 1_555 1_555 1_555 yes
S(1) Cu(1) Mo(1) S(2) 81.30(7) 1_555 1_555 1_555 1_555 yes
S(1) Cu(1) Mo(1) S(5) -177.09(8) 1_555 1_555 1_555 1_555 yes
S(1) Cu(1) Mo(1) P(1) -85.27(8) 1_555 1_555 1_555 1_555 yes
S(1) Cu(1) Mo(1) P(2) 174.25(10) 1_555 1_555 1_555 1_555 yes
S(1) Cu(1) S(7) C(17) 165.2(3) 1_555 1_555 1_555 1_555 yes
S(1) C(1) C(2) P(1) -50.0(9) 1_555 1_555 1_555 1_555 yes
S(2) Mo(1) Cu(1) S(5) -101.61(7) 1_555 1_555 1_555 1_555 yes
S(2) Mo(1) Cu(1) S(7) 147.3(6) 1_555 1_555 1_555 1_555 yes
S(2) Mo(1) Cu(2) S(5) -178.28(8) 1_555 1_555 1_555 1_555 yes
S(2) Mo(1) Cu(2) S(8) -45.7(3) 1_555 1_555 1_555 1_555 yes
S(2) Mo(1) S(1) C(1) 154.0(3) 1_555 1_555 1_555 1_555 yes
S(2) Mo(1) P(1) C(2) -68.0(5) 1_555 1_555 1_555 1_555 yes
S(2) Mo(1) P(1) C(3) -179.9(5) 1_555 1_555 1_555 1_555 yes
S(2) Mo(1) P(1) C(4) 53.9(5) 1_555 1_555 1_555 1_555 yes
S(2) Mo(1) P(2) C(6) 8.7(3) 1_555 1_555 1_555 1_555 yes
S(2) Mo(1) P(2) C(7) 122.5(4) 1_555 1_555 1_555 1_555 yes
S(2) Mo(1) P(2) C(8) -109.9(4) 1_555 1_555 1_555 1_555 yes
S(2) Cu(2) Mo(1) S(5) 178.28(8) 1_555 1_555 1_555 1_555 yes
S(2) Cu(2) Mo(1) P(1) -174.1(1) 1_555 1_555 1_555 1_555 yes
S(2) Cu(2) Mo(1) P(2) 86.87(8) 1_555 1_555 1_555 1_555 yes
S(2) Cu(2) S(8) C(21) -152.8(3) 1_555 1_555 1_555 1_555 yes
S(2) C(5) C(6) P(2) 51.4(7) 1_555 1_555 1_555 1_555 yes
S(3) Mo(2) Cu(3) S(6) 177.40(8) 1_555 1_555 1_555 1_555 yes
S(3) Mo(2) Cu(3) S(7) 109.7(7) 1_555 1_555 1_555 1_555 yes
S(3) Mo(2) Cu(4) S(4) -78.28(8) 1_555 1_555 1_555 1_555 yes
S(3) Mo(2) Cu(4) S(6) 101.92(7) 1_555 1_555 1_555 1_555 yes
S(3) Mo(2) Cu(4) S(8) 179.2(2) 1_555 1_555 1_555 1_555 yes
S(3) Mo(2) S(4) C(13) -159.4(3) 1_555 1_555 1_555 1_555 yes
S(3) Mo(2) P(3) C(10) -5.5(4) 1_555 1_555 1_555 1_555 yes
S(3) Mo(2) P(3) C(11) 114.3(6) 1_555 1_555 1_555 1_555 yes
S(3) Mo(2) P(3) C(12) -117.4(4) 1_555 1_555 1_555 1_555 yes
S(3) Mo(2) P(4) C(14) 32.9(4) 1_555 1_555 1_555 1_555 yes
S(3) Mo(2) P(4) C(15) -83.9(4) 1_555 1_555 1_555 1_555 yes
S(3) Mo(2) P(4) C(16) 146.9(4) 1_555 1_555 1_555 1_555 yes
S(3) Cu(3) Mo(2) S(4) 80.08(8) 1_555 1_555 1_555 1_555 yes
S(3) Cu(3) Mo(2) S(6) -177.40(8) 1_555 1_555 1_555 1_555 yes
S(3) Cu(3) Mo(2) P(3) -86.91(8) 1_555 1_555 1_555 1_555 yes
S(3) Cu(3) Mo(2) P(4) 170.3(1) 1_555 1_555 1_555 1_555 yes
S(3) Cu(3) S(7) C(17) -55.8(3) 1_555 1_555 1_555 1_555 yes
S(3) C(9) C(10) P(3) -45(1) 1_555 1_555 1_555 1_555 yes
S(4) Mo(2) Cu(3) S(6) -102.52(7) 1_555 1_555 1_555 1_555 yes
S(4) Mo(2) Cu(3) S(7) -170.2(7) 1_555 1_555 1_555 1_555 yes
S(4) Mo(2) Cu(4) S(6) -179.80(8) 1_555 1_555 1_555 1_555 yes
S(4) Mo(2) Cu(4) S(8) -102.5(2) 1_555 1_555 1_555 1_555 yes
S(4) Mo(2) S(3) C(9) 157.0(3) 1_555 1_555 1_555 1_555 yes
S(4) Mo(2) P(3) C(10) -56.8(5) 1_555 1_555 1_555 1_555 yes
S(4) Mo(2) P(3) C(11) 63.0(7) 1_555 1_555 1_555 1_555 yes
S(4) Mo(2) P(3) C(12) -168.7(5) 1_555 1_555 1_555 1_555 yes
S(4) Mo(2) P(4) C(14) -23.9(3) 1_555 1_555 1_555 1_555 yes
S(4) Mo(2) P(4) C(15) -140.7(4) 1_555 1_555 1_555 1_555 yes
S(4) Mo(2) P(4) C(16) 90.1(3) 1_555 1_555 1_555 1_555 yes
S(4) Cu(4) Mo(2) S(6) 179.80(8) 1_555 1_555 1_555 1_555 yes
S(4) Cu(4) Mo(2) P(3) -172.3(1) 1_555 1_555 1_555 1_555 yes
S(4) Cu(4) Mo(2) P(4) 85.00(8) 1_555 1_555 1_555 1_555 yes
S(4) Cu(4) S(8) C(21) 52.3(3) 1_555 1_555 1_555 1_555 yes
S(4) C(13) C(14) P(4) -40.5(9) 1_555 1_555 1_555 1_555 yes
S(5) Mo(1) Cu(1) S(7) -111.1(6) 1_555 1_555 1_555 1_555 yes
S(5) Mo(1) Cu(2) S(8) 132.6(3) 1_555 1_555 1_555 1_555 yes
S(5) Mo(1) S(1) C(1) -99.3(3) 1_555 1_555 1_555 1_555 yes
S(5) Mo(1) S(2) C(5) 98.4(3) 1_555 1_555 1_555 1_555 yes
S(5) Mo(1) P(1) C(2) 98.8(4) 1_555 1_555 1_555 1_555 yes
S(5) Mo(1) P(1) C(3) -13.1(5) 1_555 1_555 1_555 1_555 yes
S(5) Mo(1) P(1) C(4) -139.3(4) 1_555 1_555 1_555 1_555 yes
S(5) Mo(1) P(2) C(6) -97.9(3) 1_555 1_555 1_555 1_555 yes
S(5) Mo(1) P(2) C(7) 15.9(4) 1_555 1_555 1_555 1_555 yes
S(5) Mo(1) P(2) C(8) 143.6(4) 1_555 1_555 1_555 1_555 yes
S(5) Cu(1) Mo(1) P(1) 91.82(8) 1_555 1_555 1_555 1_555 yes
S(5) Cu(1) Mo(1) P(2) -8.66(10) 1_555 1_555 1_555 1_555 yes
S(5) Cu(1) S(1) C(1) 98.3(3) 1_555 1_555 1_555 1_555 yes
S(5) Cu(1) S(7) C(17) -4.8(3) 1_555 1_555 1_555 1_555 yes
S(5) Cu(2) Mo(1) P(1) 7.66(10) 1_555 1_555 1_555 1_555 yes
S(5) Cu(2) Mo(1) P(2) -91.41(7) 1_555 1_555 1_555 1_555 yes
S(5) Cu(2) S(2) C(5) -100.7(3) 1_555 1_555 1_555 1_555 yes
S(5) Cu(2) S(8) C(21) 15.1(4) 1_555 1_555 1_555 1_555 yes
S(6) Mo(2) Cu(3) S(7) -67.7(7) 1_555 1_555 1_555 1_555 yes
S(6) Mo(2) Cu(4) S(8) 77.3(2) 1_555 1_555 1_555 1_555 yes
S(6) Mo(2) S(3) C(9) -96.5(3) 1_555 1_555 1_555 1_555 yes
S(6) Mo(2) S(4) C(13) 93.4(3) 1_555 1_555 1_555 1_555 yes
S(6) Mo(2) P(3) C(10) 102.0(4) 1_555 1_555 1_555 1_555 yes
S(6) Mo(2) P(3) C(11) -138.2(6) 1_555 1_555 1_555 1_555 yes
S(6) Mo(2) P(3) C(12) -9.9(4) 1_555 1_555 1_555 1_555 yes
S(6) Mo(2) P(4) C(14) -130.3(3) 1_555 1_555 1_555 1_555 yes
S(6) Mo(2) P(4) C(15) 112.9(4) 1_555 1_555 1_555 1_555 yes
S(6) Mo(2) P(4) C(16) -16.3(3) 1_555 1_555 1_555 1_555 yes
S(6) Cu(3) Mo(2) P(3) 90.49(7) 1_555 1_555 1_555 1_555 yes
S(6) Cu(3) Mo(2) P(4) -12.28(10) 1_555 1_555 1_555 1_555 yes
S(6) Cu(3) S(3) C(9) 100.4(4) 1_555 1_555 1_555 1_555 yes
S(6) Cu(3) S(7) C(17) 132.6(2) 1_555 1_555 1_555 1_555 yes
S(6) Cu(4) Mo(2) P(3) 7.9(1) 1_555 1_555 1_555 1_555 yes
S(6) Cu(4) Mo(2) P(4) -94.80(7) 1_555 1_555 1_555 1_555 yes
S(6) Cu(4) S(4) C(13) -107.1(3) 1_555 1_555 1_555 1_555 yes
S(6) Cu(4) S(8) C(21) -150.1(3) 1_555 1_555 1_555 1_555 yes
S(7) Cu(1) Mo(1) P(1) -19.2(6) 1_555 1_555 1_555 1_555 yes
S(7) Cu(1) Mo(1) P(2) -119.7(6) 1_555 1_555 1_555 1_555 yes
S(7) Cu(1) S(1) C(1) -72.9(3) 1_555 1_555 1_555 1_555 yes
S(7) Cu(3) Mo(2) P(3) 22.8(7) 1_555 1_555 1_555 1_555 yes
S(7) Cu(3) Mo(2) P(4) -80.0(7) 1_555 1_555 1_555 1_555 yes
S(7) Cu(3) S(3) C(9) -71.8(4) 1_555 1_555 1_555 1_555 yes
S(8) Cu(2) Mo(1) P(1) 140.2(3) 1_555 1_555 1_555 1_555 yes
S(8) Cu(2) Mo(1) P(2) 41.1(3) 1_555 1_555 1_555 1_555 yes
S(8) Cu(2) S(2) C(5) 69.4(3) 1_555 1_555 1_555 1_555 yes
S(8) Cu(4) Mo(2) P(3) 85.2(2) 1_555 1_555 1_555 1_555 yes
S(8) Cu(4) Mo(2) P(4) -17.5(2) 1_555 1_555 1_555 1_555 yes
S(8) Cu(4) S(4) C(13) 51.6(3) 1_555 1_555 1_555 1_555 yes
P(1) Mo(1) S(1) C(1) -13.6(3) 1_555 1_555 1_555 1_555 yes
P(1) Mo(1) S(2) C(5) -95.3(4) 1_555 1_555 1_555 1_555 yes
P(1) Mo(1) P(2) C(6) 174.8(3) 1_555 1_555 1_555 1_555 yes
P(1) Mo(1) P(2) C(7) -71.3(4) 1_555 1_555 1_555 1_555 yes
P(1) Mo(1) P(2) C(8) 56.3(4) 1_555 1_555 1_555 1_555 yes
P(2) Mo(1) S(1) C(1) 94.6(4) 1_555 1_555 1_555 1_555 yes
P(2) Mo(1) S(2) C(5) 13.7(3) 1_555 1_555 1_555 1_555 yes
P(2) Mo(1) P(1) C(2) -174.9(4) 1_555 1_555 1_555 1_555 yes
P(2) Mo(1) P(1) C(3) 73.2(5) 1_555 1_555 1_555 1_555 yes
P(2) Mo(1) P(1) C(4) -53.0(4) 1_555 1_555 1_555 1_555 yes
P(3) Mo(2) S(3) C(9) -12.7(3) 1_555 1_555 1_555 1_555 yes
P(3) Mo(2) S(4) C(13) -108.6(4) 1_555 1_555 1_555 1_555 yes
P(3) Mo(2) P(4) C(14) 143.8(3) 1_555 1_555 1_555 1_555 yes
P(3) Mo(2) P(4) C(15) 27.0(4) 1_555 1_555 1_555 1_555 yes
P(3) Mo(2) P(4) C(16) -102.2(3) 1_555 1_555 1_555 1_555 yes
P(4) Mo(2) S(3) C(9) 101.1(4) 1_555 1_555 1_555 1_555 yes
P(4) Mo(2) S(4) C(13) 6.1(3) 1_555 1_555 1_555 1_555 yes
P(4) Mo(2) P(3) C(10) -169.2(4) 1_555 1_555 1_555 1_555 yes
P(4) Mo(2) P(3) C(11) -49.3(7) 1_555 1_555 1_555 1_555 yes
P(4) Mo(2) P(3) C(12) 78.9(4) 1_555 1_555 1_555 1_555 yes
O C(28) C(29) C(30) -47(5) 1_555 1_555 1_555 1_555 yes
O C(31) C(30) C(29) -10(4) 1_555 1_555 1_555 1_555 yes
C(1) C(2) P(1) C(3) 156.7(7) 1_555 1_555 1_555 1_555 yes
C(1) C(2) P(1) C(4) -98.8(7) 1_555 1_555 1_555 1_555 yes
C(5) C(6) P(2) C(7) -159.6(6) 1_555 1_555 1_555 1_555 yes
C(5) C(6) P(2) C(8) 94.6(6) 1_555 1_555 1_555 1_555 yes
C(9) C(10) P(3) C(11) -101.6(9) 1_555 1_555 1_555 1_555 yes
C(9) C(10) P(3) C(12) 154.2(8) 1_555 1_555 1_555 1_555 yes
C(13) C(14) P(4) C(15) 172.2(7) 1_555 1_555 1_555 1_555 yes
C(13) C(14) P(4) C(16) -80.9(8) 1_555 1_555 1_555 1_555 yes
C(25) C(26) C(27) C(27) -177(2) 1_555 1_555 1_555 3_656 yes
C(26) C(27) C(27) C(26) 180.0 1_555 1_555 3_656 3_656 yes
C(28) O C(31) C(30) -10(4) 1_555 1_555 1_555 1_555 yes
C(28) C(29) C(30) C(31) 39(6) 1_555 1_555 1_555 1_555 yes
C(29) C(28) O C(31) 29(3) 1_555 1_555 1_555 1_555 yes
